data_4068735
loop_
_publ_author_name
'Ulmann, Pirmin A.'
'Mirkin, Chad A.'
'DiPasquale, Antonio G.'
'Liable-Sands, Louise M.'
'Rheingold, Arnold L.'

_publ_section_title
;
 Reversible Ligand Pairing and Sorting Processes Leading to Heteroligated
 Palladium(II) Complexes with Hemilabile Ligands
;
_journal_issue 4
_journal_name_full Organometallics
_journal_page_first 1068
_journal_paper_doi 10.1021/om801060m
_journal_volume 28
_journal_year 2009
_chemical_formula_sum 'C36 H38 B2 Cl2 F8 P2 Pd S2'
_chemical_formula_weight 947.64
_chemical_name_systematic
; 

 [k2-(Ph2PCH2CH2SMe)-k2-(Ph2PCH2CH2SPh)Pd](BF4)2 

;
_space_group_IT_number 15
_symmetry_cell_setting monoclinic
_symmetry_space_group_name_Hall '-C 2yc'
_symmetry_space_group_name_H-M 'C 1 2/c 1'
_atom_sites_solution_hydrogens geom
_atom_sites_solution_primary direct
_atom_sites_solution_secondary difmap
_audit_creation_method SHELXL-97
_cell_angle_alpha 90.00
_cell_angle_beta 115.2870(10)
_cell_angle_gamma 90.00
_cell_formula_units_Z 8
_cell_length_a 37.697(4)
_cell_length_b 13.4866(12)
_cell_length_c 17.6277(17)
_cell_measurement_reflns_used 9202
_cell_measurement_temperature 208(2)
_cell_measurement_theta_max 20.84
_cell_measurement_theta_min 2.31
_cell_volume 8103.3(14)
_computing_cell_refinement 'Bruker SMART'
_computing_data_collection 'Bruker SMART'
_computing_data_reduction 'Bruker SAINT'
_computing_molecular_graphics 'Bruker SHELXTL'
_computing_publication_material 'Bruker SHELXTL'
_computing_structure_refinement 'SHELXL-97 (Sheldrick, 1997)'
_computing_structure_solution 'SHELXS-97 (Sheldrick, 1990)'
_diffrn_ambient_temperature 208(2)
_diffrn_measured_fraction_theta_full 0.996
_diffrn_measured_fraction_theta_max 0.996
_diffrn_measurement_device_type 'CCD area detector'
_diffrn_measurement_method 'phi and omega scans'
_diffrn_radiation_monochromator graphite
_diffrn_radiation_source 'fine-focus sealed tube'
_diffrn_radiation_type MoK\a
_diffrn_radiation_wavelength 0.71073
_diffrn_reflns_av_R_equivalents 0.0410
_diffrn_reflns_av_sigmaI/netI 0.0357
_diffrn_reflns_limit_h_max 37
_diffrn_reflns_limit_h_min -34
_diffrn_reflns_limit_k_max 13
_diffrn_reflns_limit_k_min -11
_diffrn_reflns_limit_l_max 17
_diffrn_reflns_limit_l_min -17
_diffrn_reflns_number 16887
_diffrn_reflns_theta_full 20.84
_diffrn_reflns_theta_max 20.84
_diffrn_reflns_theta_min 1.19
_exptl_absorpt_coefficient_mu 0.836
_exptl_absorpt_correction_T_max 0.9362
_exptl_absorpt_correction_T_min 0.8375
_exptl_absorpt_correction_type multi-scan
_exptl_absorpt_process_details SADABS
_exptl_crystal_colour colorless
_exptl_crystal_density_diffrn 1.554
_exptl_crystal_density_method 'not measured'
_exptl_crystal_description blade
_exptl_crystal_F_000 3824
_exptl_crystal_size_max 0.22
_exptl_crystal_size_mid 0.10
_exptl_crystal_size_min 0.08
_platon_squeeze_details
; 

 SQUEEZE (PLATON, A.Spek) was used to treat diffuse solvent 

 contributions.  Total electron count found = 632/unit cell.  Calculated 

 for 8 BF4- (one of two counterions) and 8 CH2Cl2 (the re'xtal solvent) 

 = 656/unit cell.  The intensive properties (density, F(000), etc.) 

 reflect these contributions.

;
_refine_diff_density_max 0.477
_refine_diff_density_min -0.991
_refine_diff_density_rms 0.057
_refine_ls_extinction_method none
_refine_ls_goodness_of_fit_ref 1.066
_refine_ls_hydrogen_treatment constr
_refine_ls_matrix_type full
_refine_ls_number_parameters 406
_refine_ls_number_reflns 4239
_refine_ls_number_restraints 1
_refine_ls_restrained_S_all 1.066
_refine_ls_R_factor_all 0.0413
_refine_ls_R_factor_gt 0.0351
_refine_ls_shift/su_max 0.031
_refine_ls_shift/su_mean 0.002
_refine_ls_structure_factor_coef Fsqd
_refine_ls_weighting_details 'calc w=1/[\s^2^(Fo^2^)+(0.0400P)^2^+15.0000P] where P=(Fo^2^+2Fc^2^)/3'
_refine_ls_weighting_scheme calc
_refine_ls_wR_factor_gt 0.0856
_refine_ls_wR_factor_ref 0.0891
_reflns_number_gt 3662
_reflns_number_total 4239
_reflns_threshold_expression >2sigma(I)
_cod_data_source_file om801060m_si_002.cif
_cod_data_source_block complex12
_cod_depositor_comments
;
The following automatic conversions were performed:

'_symmetry_cell_setting' value 'Monoclinic' changed to 'monoclinic'
according to /home/saulius/struct/CIF-dictionaries/cif_core.dic
dictionary named 'cif_core.dic' version 2.4.2 from 2011-04-26.

Automatic conversion script
Id: cif_fix_values 1715 2011-07-08 13:25:40Z adriana 
;
_cod_original_cell_volume 8103.3(13)
_cod_original_sg_symbol_H-M C2/c
_cod_database_code 4068735

loop_
_symmetry_equiv_pos_as_xyz
'x, y, z'
'-x, y, -z+1/2'
'x+1/2, y+1/2, z'
'-x+1/2, y+1/2, -z+1/2'
'-x, -y, -z'
'x, -y, z-1/2'
'-x+1/2, -y+1/2, -z'
'x+1/2, -y+1/2, z-1/2'

loop_
_atom_site_label
_atom_site_type_symbol
_atom_site_fract_x
_atom_site_fract_y
_atom_site_fract_z
_atom_site_U_iso_or_equiv
_atom_site_adp_type
_atom_site_occupancy
_atom_site_symmetry_multiplicity
_atom_site_calc_flag
_atom_site_refinement_flags
Pd1 Pd 0.876063(9) 0.16951(3) 0.977507(19) 0.03576(15) Uani 1 1 d .
S1 S 0.82715(4) 0.10525(10) 0.85193(7) 0.0497(3) Uani 1 1 d .
S2 S 0.92495(3) 0.14469(9) 0.92755(6) 0.0396(3) Uani 1 1 d .
P1 P 0.92524(3) 0.23807(8) 1.09246(7) 0.0347(3) Uani 1 1 d .
P2 P 0.82853(3) 0.16926(9) 1.02445(7) 0.0404(3) Uani 1 1 d .
F1 F 1.07823(11) 0.0574(3) 0.9893(2) 0.1016(12) Uani 1 1 d .
F2 F 1.01317(11) 0.0515(2) 0.9244(3) 0.1017(12) Uani 1 1 d .
F3 F 1.04232(11) 0.1961(2) 0.9301(2) 0.0841(10) Uani 1 1 d .
F4 F 1.04901(10) 0.0723(2) 0.85160(17) 0.0750(9) Uani 1 1 d .
C1 C 0.84061(17) -0.0200(4) 0.8432(4) 0.0797(18) Uani 1 1 d .
H1A H 0.8211 -0.0492 0.7920 0.120 Uiso 1 1 calc R
H1B H 0.8420 -0.0579 0.8911 0.120 Uiso 1 1 calc R
H1C H 0.8660 -0.0209 0.8416 0.120 Uiso 1 1 calc R
C2 C 0.78414(14) 0.0886(4) 0.8726(3) 0.0598(14) Uani 1 1 d .
H2A H 0.7604 0.0910 0.8196 0.072 Uiso 1 1 calc R
H2B H 0.7853 0.0235 0.8982 0.072 Uiso 1 1 calc R
C3 C 0.78239(13) 0.1681(4) 0.9301(3) 0.0500(13) Uani 1 1 d .
H3A H 0.7606 0.1553 0.9450 0.060 Uiso 1 1 calc R
H3B H 0.7781 0.2327 0.9021 0.060 Uiso 1 1 calc R
C4 C 0.96890(13) 0.1742(3) 1.0980(3) 0.0399(11) Uani 1 1 d .
H4A H 0.9923 0.2035 1.1425 0.048 Uiso 1 1 calc R
H4B H 0.9678 0.1042 1.1115 0.048 Uiso 1 1 calc R
C5 C 0.97138(13) 0.1830(4) 1.0148(3) 0.0466(12) Uani 1 1 d .
H5A H 0.9928 0.1411 1.0156 0.056 Uiso 1 1 calc R
H5B H 0.9772 0.2518 1.0063 0.056 Uiso 1 1 calc R
C11 C 0.93327(14) 0.3671(3) 1.0761(3) 0.0438(12) Uani 1 1 d .
C12 C 0.90339(16) 0.4229(4) 1.0164(3) 0.0596(14) Uani 1 1 d .
H12A H 0.8786 0.3945 0.9847 0.072 Uiso 1 1 calc R
C13 C 0.9106(2) 0.5214(5) 1.0043(4) 0.0813(19) Uani 1 1 d .
H13A H 0.8906 0.5597 0.9639 0.098 Uiso 1 1 calc R
C14 C 0.9463(3) 0.5630(5) 1.0503(5) 0.092(2) Uani 1 1 d .
H14A H 0.9507 0.6297 1.0413 0.110 Uiso 1 1 calc R
C15 C 0.9759(2) 0.5085(5) 1.1098(4) 0.0844(19) Uani 1 1 d .
H15A H 1.0006 0.5376 1.1415 0.101 Uiso 1 1 calc R
C16 C 0.96924(16) 0.4111(4) 1.1224(3) 0.0615(14) Uani 1 1 d .
H16A H 0.9894 0.3737 1.1632 0.074 Uiso 1 1 calc R
C21 C 0.92668(12) 0.2284(3) 1.1962(2) 0.0371(11) Uani 1 1 d .
C22 C 0.92337(13) 0.3123(4) 1.2383(3) 0.0490(13) Uani 1 1 d .
H22A H 0.9208 0.3752 1.2136 0.059 Uiso 1 1 calc R
C23 C 0.92387(15) 0.3029(5) 1.3178(3) 0.0631(15) Uani 1 1 d .
H23A H 0.9217 0.3593 1.3468 0.076 Uiso 1 1 calc R
C24 C 0.92761(14) 0.2103(6) 1.3530(3) 0.0648(16) Uani 1 1 d .
H24A H 0.9278 0.2040 1.4063 0.078 Uiso 1 1 calc R
C25 C 0.93112(14) 0.1271(4) 1.3123(3) 0.0557(14) Uani 1 1 d .
H25A H 0.9335 0.0644 1.3373 0.067 Uiso 1 1 calc R
C26 C 0.93118(13) 0.1359(4) 1.2338(3) 0.0470(12) Uani 1 1 d .
H26A H 0.9343 0.0792 1.2061 0.056 Uiso 1 1 calc R
C31 C 0.82437(14) 0.2688(4) 1.0883(4) 0.0615(15) Uani 1 1 d .
C32 C 0.82859(16) 0.2545(6) 1.1687(4) 0.095(2) Uani 1 1 d .
H32A H 0.8345 0.1908 1.1924 0.114 Uiso 1 1 calc R
C33 C 0.8243(2) 0.3326(10) 1.2161(7) 0.151(5) Uani 1 1 d .
H33A H 0.8269 0.3226 1.2710 0.181 Uiso 1 1 calc R
C34 C 0.8165(3) 0.4223(9) 1.1804(9) 0.194(10) Uani 1 1 d D
H34A H 0.8127 0.4750 1.2110 0.232 Uiso 1 1 calc R
C35 C 0.8137(3) 0.4421(8) 1.1007(10) 0.184(7) Uani 1 1 d D
H35A H 0.8095 0.5067 1.0786 0.221 Uiso 1 1 calc R
C36 C 0.81727(17) 0.3615(5) 1.0549(6) 0.105(3) Uani 1 1 d .
H36A H 0.8148 0.3715 1.0000 0.126 Uiso 1 1 calc R
C41 C 0.82822(13) 0.0538(3) 1.0763(3) 0.0417(12) Uani 1 1 d .
C42 C 0.79709(15) 0.0319(4) 1.0964(3) 0.0619(15) Uani 1 1 d .
H42A H 0.7769 0.0783 1.0854 0.074 Uiso 1 1 calc R
C43 C 0.79608(18) -0.0576(5) 1.1322(3) 0.0731(17) Uani 1 1 d .
H43A H 0.7750 -0.0724 1.1455 0.088 Uiso 1 1 calc R
C44 C 0.8255(2) -0.1256(5) 1.1491(3) 0.0717(17) Uani 1 1 d .
H44A H 0.8247 -0.1865 1.1743 0.086 Uiso 1 1 calc R
C45 C 0.85592(17) -0.1048(4) 1.1292(3) 0.0628(15) Uani 1 1 d .
H45A H 0.8760 -0.1517 1.1408 0.075 Uiso 1 1 calc R
C46 C 0.85746(14) -0.0150(4) 1.0918(3) 0.0452(12) Uani 1 1 d .
H46A H 0.8783 -0.0014 1.0774 0.054 Uiso 1 1 calc R
C51 C 0.92015(13) 0.2331(3) 0.8481(3) 0.0409(11) Uani 1 1 d .
C52 C 0.89308(16) 0.3078(4) 0.8255(3) 0.0658(16) Uani 1 1 d .
H52A H 0.8766 0.3151 0.8529 0.079 Uiso 1 1 calc R
C53 C 0.8901(2) 0.3721(5) 0.7624(4) 0.084(2) Uani 1 1 d .
H53A H 0.8716 0.4236 0.7472 0.101 Uiso 1 1 calc R
C54 C 0.91362(19) 0.3628(5) 0.7216(3) 0.0742(17) Uani 1 1 d .
H54A H 0.9113 0.4074 0.6788 0.089 Uiso 1 1 calc R
C55 C 0.94078(17) 0.2873(4) 0.7437(3) 0.0642(15) Uani 1 1 d .
H55A H 0.9572 0.2806 0.7162 0.077 Uiso 1 1 calc R
C56 C 0.94390(14) 0.2207(4) 0.8072(3) 0.0532(13) Uani 1 1 d .
H56A H 0.9620 0.1682 0.8217 0.064 Uiso 1 1 calc R
B1 B 1.0468(2) 0.0982(5) 0.9235(4) 0.0596(17) Uani 1 1 d .

loop_
_atom_site_aniso_label
_atom_site_aniso_U_11
_atom_site_aniso_U_22
_atom_site_aniso_U_33
_atom_site_aniso_U_23
_atom_site_aniso_U_13
_atom_site_aniso_U_12
Pd1 0.0285(2) 0.0439(3) 0.0364(2) -0.00140(15) 0.01535(17) 0.00056(16)
S1 0.0391(7) 0.0656(9) 0.0405(6) -0.0046(6) 0.0132(6) -0.0018(6)
S2 0.0359(7) 0.0472(7) 0.0387(6) -0.0003(5) 0.0188(5) 0.0029(5)
P1 0.0289(7) 0.0397(7) 0.0380(6) -0.0018(5) 0.0168(5) 0.0019(5)
P2 0.0277(7) 0.0485(8) 0.0462(7) -0.0057(6) 0.0169(6) 0.0016(6)
F1 0.100(3) 0.121(3) 0.075(2) 0.027(2) 0.030(2) 0.036(2)
F2 0.118(3) 0.066(2) 0.174(4) 0.002(2) 0.113(3) 0.005(2)
F3 0.127(3) 0.044(2) 0.093(2) -0.0040(16) 0.058(2) 0.0021(19)
F4 0.095(2) 0.078(2) 0.0705(19) -0.0042(16) 0.0534(18) 0.0062(18)
C1 0.061(4) 0.071(4) 0.083(4) -0.021(3) 0.008(3) 0.008(3)
C2 0.037(3) 0.085(4) 0.052(3) -0.006(3) 0.013(2) -0.015(3)
C3 0.031(3) 0.054(3) 0.062(3) 0.011(3) 0.018(2) 0.004(2)
C4 0.031(3) 0.045(3) 0.042(3) -0.003(2) 0.015(2) 0.006(2)
C5 0.035(3) 0.062(3) 0.046(3) -0.004(2) 0.020(2) 0.001(2)
C11 0.049(3) 0.039(3) 0.053(3) -0.003(2) 0.031(3) -0.005(3)
C12 0.058(4) 0.056(4) 0.069(3) 0.005(3) 0.031(3) 0.005(3)
C13 0.108(6) 0.051(4) 0.101(5) 0.027(4) 0.060(4) 0.026(4)
C14 0.157(8) 0.039(4) 0.118(6) -0.009(4) 0.095(6) -0.022(5)
C15 0.098(5) 0.061(5) 0.098(5) -0.011(4) 0.045(4) -0.032(4)
C16 0.058(4) 0.054(4) 0.071(3) -0.007(3) 0.026(3) -0.006(3)
C21 0.030(3) 0.048(3) 0.036(2) -0.005(2) 0.017(2) -0.003(2)
C22 0.042(3) 0.059(3) 0.047(3) -0.001(2) 0.020(2) 0.007(2)
C23 0.056(4) 0.089(5) 0.047(3) -0.010(3) 0.025(3) 0.002(3)
C24 0.035(3) 0.124(6) 0.041(3) -0.007(4) 0.021(2) -0.009(3)
C25 0.037(3) 0.080(4) 0.051(3) 0.013(3) 0.019(2) -0.010(3)
C26 0.036(3) 0.063(4) 0.043(3) -0.001(2) 0.018(2) -0.006(2)
C31 0.032(3) 0.057(4) 0.109(5) -0.038(3) 0.042(3) -0.013(3)
C32 0.046(4) 0.153(7) 0.095(5) -0.069(5) 0.038(4) -0.017(4)
C33 0.059(5) 0.247(13) 0.168(8) -0.151(10) 0.069(6) -0.055(8)
C34 0.059(6) 0.170(13) 0.38(2) -0.195(17) 0.115(11) -0.064(8)
C35 0.087(7) 0.099(7) 0.41(2) -0.107(12) 0.146(11) -0.041(5)
C36 0.053(4) 0.062(5) 0.222(9) -0.046(5) 0.080(5) -0.016(3)
C41 0.033(3) 0.053(3) 0.038(2) -0.001(2) 0.015(2) -0.005(2)
C42 0.047(3) 0.085(4) 0.060(3) 0.012(3) 0.029(3) 0.003(3)
C43 0.064(4) 0.099(5) 0.067(4) 0.020(3) 0.038(3) -0.006(4)
C44 0.083(5) 0.074(4) 0.058(3) 0.014(3) 0.029(3) -0.015(4)
C45 0.065(4) 0.063(4) 0.058(3) 0.005(3) 0.024(3) 0.012(3)
C46 0.039(3) 0.050(3) 0.043(3) -0.005(2) 0.014(2) -0.001(3)
C51 0.038(3) 0.050(3) 0.039(2) 0.002(2) 0.021(2) 0.003(2)
C52 0.063(4) 0.076(4) 0.070(3) 0.020(3) 0.040(3) 0.029(3)
C53 0.098(5) 0.082(5) 0.091(4) 0.045(4) 0.058(4) 0.047(4)
C54 0.088(5) 0.073(4) 0.068(4) 0.024(3) 0.039(4) 0.005(4)
C55 0.068(4) 0.078(4) 0.058(3) 0.007(3) 0.039(3) -0.007(3)
C56 0.049(3) 0.062(4) 0.053(3) 0.000(3) 0.025(3) 0.003(3)
B1 0.067(5) 0.067(5) 0.057(4) 0.013(3) 0.038(4) 0.014(4)

loop_
_atom_type_symbol
_atom_type_description
_atom_type_scat_dispersion_real
_atom_type_scat_dispersion_imag
_atom_type_scat_source
C C 0.0033 0.0016 'International Tables Vol C Tables 4.2.6.8 and 6.1.1.4'
H H 0.0000 0.0000 'International Tables Vol C Tables 4.2.6.8 and 6.1.1.4'
B B 0.0013 0.0007 'International Tables Vol C Tables 4.2.6.8 and 6.1.1.4'
F F 0.0171 0.0103 'International Tables Vol C Tables 4.2.6.8 and 6.1.1.4'
P P 0.1023 0.0942 'International Tables Vol C Tables 4.2.6.8 and 6.1.1.4'
S S 0.1246 0.1234 'International Tables Vol C Tables 4.2.6.8 and 6.1.1.4'
Pd Pd -0.9988 1.0072 'International Tables Vol C Tables 4.2.6.8 and 6.1.1.4'
Cl Cl 0.1484 0.1585 'International Tables Vol C Tables 4.2.6.8 and 6.1.1.4'

loop_
_geom_angle_atom_site_label_1
_geom_angle_atom_site_label_2
_geom_angle_atom_site_label_3
_geom_angle
P2 Pd1 P1 98.36(4)
P2 Pd1 S1 85.37(4)
P1 Pd1 S1 175.47(4)
P2 Pd1 S2 171.82(4)
P1 Pd1 S2 85.51(4)
S1 Pd1 S2 91.12(4)
C1 S1 C2 102.2(3)
C1 S1 Pd1 106.92(18)
C2 S1 Pd1 105.29(15)
C51 S2 C5 102.1(2)
C51 S2 Pd1 111.13(15)
C5 S2 Pd1 105.13(14)
C21 P1 C11 107.2(2)
C21 P1 C4 106.0(2)
C11 P1 C4 104.7(2)
C21 P1 Pd1 122.09(15)
C11 P1 Pd1 112.10(16)
C4 P1 Pd1 103.25(14)
C31 P2 C41 107.8(3)
C31 P2 C3 105.8(2)
C41 P2 C3 104.1(2)
C31 P2 Pd1 121.28(17)
C41 P2 Pd1 111.20(16)
C3 P2 Pd1 105.16(16)
C3 C2 S1 110.4(3)
C2 C3 P2 108.9(3)
C5 C4 P1 109.8(3)
C4 C5 S2 110.9(3)
C16 C11 C12 119.3(5)
C16 C11 P1 120.4(4)
C12 C11 P1 120.3(4)
C13 C12 C11 119.0(5)
C14 C13 C12 120.8(6)
C13 C14 C15 120.6(6)
C16 C15 C14 119.2(6)
C15 C16 C11 121.1(5)
C22 C21 C26 119.8(4)
C22 C21 P1 120.8(4)
C26 C21 P1 119.4(3)
C21 C22 C23 119.8(5)
C24 C23 C22 119.3(5)
C25 C24 C23 121.5(5)
C24 C25 C26 119.6(5)
C25 C26 C21 120.0(5)
C36 C31 C32 119.4(6)
C36 C31 P2 118.0(5)
C32 C31 P2 122.6(5)
C31 C32 C33 121.4(9)
C34 C33 C32 117.4(12)
C35 C34 C33 123.8(13)
C34 C35 C36 116.8(12)
C31 C36 C35 121.1(9)
C46 C41 C42 119.7(5)
C46 C41 P2 120.3(4)
C42 C41 P2 119.9(4)
C43 C42 C41 119.8(5)
C44 C43 C42 120.7(5)
C45 C44 C43 119.9(5)
C44 C45 C46 120.6(5)
C41 C46 C45 119.3(5)
C52 C51 C56 120.6(4)
C52 C51 S2 122.1(4)
C56 C51 S2 117.2(4)
C51 C52 C53 119.4(5)
C54 C53 C52 121.4(5)
C53 C54 C55 119.4(5)
C54 C55 C56 119.9(5)
C51 C56 C55 119.2(5)
F3 B1 F4 113.3(5)
F3 B1 F1 114.6(5)
F4 B1 F1 108.2(5)
F3 B1 F2 106.9(5)
F4 B1 F2 108.0(5)
F1 B1 F2 105.4(5)

loop_
_geom_bond_atom_site_label_1
_geom_bond_atom_site_label_2
_geom_bond_distance
Pd1 P2 2.2720(12)
Pd1 P1 2.2778(11)
Pd1 S1 2.3588(12)
Pd1 S2 2.3814(12)
S1 C1 1.790(5)
S1 C2 1.821(5)
S2 C51 1.790(4)
S2 C5 1.843(4)
P1 C21 1.810(4)
P1 C11 1.811(5)
P1 C4 1.822(4)
P2 C31 1.801(5)
P2 C41 1.808(5)
P2 C3 1.822(4)
F1 B1 1.370(7)
F2 B1 1.421(7)
F3 B1 1.342(7)
F4 B1 1.351(6)
C2 C3 1.496(7)
C4 C5 1.514(6)
C11 C16 1.382(7)
C11 C12 1.389(7)
C12 C13 1.391(8)
C13 C14 1.359(9)
C14 C15 1.374(9)
C15 C16 1.374(8)
C21 C22 1.388(6)
C21 C26 1.389(6)
C22 C23 1.399(7)
C23 C24 1.374(8)
C24 C25 1.369(8)
C25 C26 1.390(6)
C31 C36 1.359(9)
C31 C32 1.372(8)
C32 C33 1.396(10)
C33 C34 1.337(14)
C34 C35 1.3899(11)
C35 C36 1.395(12)
C41 C46 1.376(6)
C41 C42 1.395(6)
C42 C43 1.370(7)
C43 C44 1.370(8)
C44 C45 1.364(8)
C45 C46 1.392(7)
C51 C52 1.366(6)
C51 C56 1.379(6)
C52 C53 1.377(7)
C53 C54 1.364(8)
C54 C55 1.376(8)
C55 C56 1.400(7)

loop_
_platon_squeeze_void_nr
_platon_squeeze_void_average_x
_platon_squeeze_void_average_y
_platon_squeeze_void_average_z
_platon_squeeze_void_volume
_platon_squeeze_void_count_electrons
1 0.250 -0.028 0.269 804 316
2 0.750 -0.039 0.218 804 316
